data_4118010
loop_
_publ_author_name
'KaKing Yan'
'Arkady Ellern'
'Aaron D. Sadow'

_publ_contact_author_address
;1605 Gilman Hall
Department of Chemistry
Iowa State University
Ames IA 50011
USA
;
_publ_contact_author_email sadow@iastate.edu
_publ_contact_author_fax +1-515-294-0105
_publ_contact_author_name 'Aaron D. Sadow'
_publ_contact_author_phone +1-515-294-8069
_publ_section_title
;
 Nonclassical \b-Hydrogen Elimination of Hydrosilazido Zirconium Compounds
 via Direct Hydrogen Transfer
;
_journal_name_full 'Journal of the American Chemical Society'
_journal_page_first 9154
_journal_page_last 9156
_journal_paper_doi 10.1021/ja302226c
_journal_volume 134
_journal_year 2012
_chemical_formula_sum 'C14 H25 N Si2 Zr'
_chemical_formula_weight 354.75
_chemical_name_common Cp2Zr[N(SiHMe2)2]H
_chemical_name_systematic bis(cyclopentadienyl)hydrido[(t-butyl)dimethylsilylamido]zirconium
_space_group_IT_number 19
_symmetry_cell_setting orthorhombic
_symmetry_space_group_name_Hall 'P 2ac 2ab'
_symmetry_space_group_name_H-M 'P 21 21 21'
_atom_sites_solution_hydrogens geom
_atom_sites_solution_primary direct
_atom_sites_solution_secondary difmap
_audit_creation_method 'APEX2 v2009.11-0'
_cell_angle_alpha 90
_cell_angle_beta 90
_cell_angle_gamma 90
_cell_formula_units_Z 4
_cell_length_a 8.2232(2)
_cell_length_b 13.1668(5)
_cell_length_c 15.8490(5)
_cell_measurement_reflns_used 9921
_cell_measurement_temperature 173.(2)
_cell_measurement_theta_max 30.5270
_cell_measurement_theta_min 2.7906
_cell_volume 1716.02(9)
_computing_cell_refinement 'SAINT V7.66A (Bruker AXS, 2009)'
_computing_data_collection 'APEX2 Suite (Bruker AXS, 2009)'
_computing_data_reduction 'SAINT V7.66A (Bruker AXS, 2009)'
_computing_molecular_graphics 'XSHELL (Bruker AXS, 2007)'
_computing_publication_material 'APEX2 Suite (Bruker AXS, 2009)'
_computing_structure_refinement 'SHELXL-97 (Sheldrick, 2008)'
_computing_structure_solution 'SHELXS-97 (Sheldrick, 2008)'
_diffrn_ambient_temperature 173.(2)
_diffrn_detector_area_resol_mean 8.3333
_diffrn_measured_fraction_theta_full 0.963
_diffrn_measured_fraction_theta_max 0.963
_diffrn_measurement_device_type ' BRUKER APEX2 CCD Diffractometer'
_diffrn_measurement_method '\w scan'
_diffrn_radiation_monochromator graphite
_diffrn_radiation_type MoK\a
_diffrn_radiation_wavelength 0.71073
_diffrn_reflns_av_R_equivalents 0.0188
_diffrn_reflns_av_sigmaI/netI 0.0164
_diffrn_reflns_limit_h_max 11
_diffrn_reflns_limit_h_min -11
_diffrn_reflns_limit_k_max 18
_diffrn_reflns_limit_k_min -18
_diffrn_reflns_limit_l_max 22
_diffrn_reflns_limit_l_min -22
_diffrn_reflns_number 19533
_diffrn_reflns_theta_full 30.97
_diffrn_reflns_theta_max 30.97
_diffrn_reflns_theta_min 2.01
_exptl_absorpt_coefficient_mu 0.766
_exptl_absorpt_correction_T_max 0.89
_exptl_absorpt_correction_T_min 0.76
_exptl_absorpt_correction_type multi-scan
_exptl_absorpt_process_details 'SADABS V2008/1 (Bruker AXS)'
_exptl_crystal_colour colourless
_exptl_crystal_density_diffrn 1.373
_exptl_crystal_description block
_exptl_crystal_F_000 736
_exptl_crystal_size_max 0.28
_exptl_crystal_size_mid 0.21
_exptl_crystal_size_min 0.15
_refine_diff_density_max 1.400
_refine_diff_density_min -0.311
_refine_ls_abs_structure_details 'Flack H D (1983), Acta Cryst. A39, 876-881'
_refine_ls_abs_structure_Flack 0
_refine_ls_extinction_method none
_refine_ls_goodness_of_fit_ref 1.065
_refine_ls_hydrogen_treatment mixed
_refine_ls_matrix_type full
_refine_ls_number_parameters 179
_refine_ls_number_reflns 5112
_refine_ls_number_restraints 0
_refine_ls_restrained_S_all 1.065
_refine_ls_R_factor_all 0.0301
_refine_ls_R_factor_gt 0.0286
_refine_ls_shift/su_max 0.001
_refine_ls_shift/su_mean 0.000
_refine_ls_structure_factor_coef Fsqd
_refine_ls_weighting_details 'calc w=1/[\s^2^(Fo^2^)+(0.0384P)^2^+0.9260P] where P=(Fo^2^+2Fc^2^)/3'
_refine_ls_weighting_scheme calc
_refine_ls_wR_factor_gt 0.0737
_refine_ls_wR_factor_ref 0.0748
_reflns_number_gt 4914
_reflns_number_total 5112
_reflns_threshold_expression >2sigma(I)
_cod_data_source_file ja302226c_si_002.cif
_cod_data_source_block I
_cod_original_cell_volume 1716.02(11)
_cod_database_code 4118010

loop_
_symmetry_equiv_pos_as_xyz
'x, y, z'
'x+1/2, -y+1/2, -z'
'-x, y+1/2, -z+1/2'
'-x+1/2, -y, z+1/2'

loop_
_atom_site_type_symbol
_atom_site_label
_atom_site_fract_x
_atom_site_fract_y
_atom_site_fract_z
_atom_site_U_iso_or_equiv
_atom_site_adp_type
_atom_site_calc_flag
_atom_site_refinement_flags
_atom_site_occupancy
Zr Zr1 0.07669(2) 0.255087(16) 0.207354(11) 0.02481(6) Uani d . 1
Si Si1 0.21961(8) 0.38861(5) 0.33951(4) 0.03021(12) Uani d . 1
Si Si2 0.24793(9) 0.16835(5) 0.39634(4) 0.03387(13) Uani d . 1
C C1 0.0988(5) 0.4455(2) 0.4274(2) 0.0485(7) Uani d . 1
H H1A -0.0128 0.4195 0.4254 0.073 Uiso calc R 1
H H1B 0.0974 0.5195 0.4214 0.073 Uiso calc R 1
H H1C 0.1484 0.4272 0.4815 0.073 Uiso calc R 1
C C2 0.4298(4) 0.4370(2) 0.3416(2) 0.0457(5) Uani d . 1
H H2A 0.49 0.4039 0.3873 0.069 Uiso calc R 1
H H2B 0.4284 0.5106 0.351 0.069 Uiso calc R 1
H H2C 0.4828 0.4223 0.2876 0.069 Uiso calc R 1
C C3 0.0709(5) 0.0883(2) 0.4260(2) 0.0479(7) Uani d . 1
H H3A -0.0124 0.1308 0.4527 0.072 Uiso calc R 1
H H3B 0.1061 0.0356 0.4657 0.072 Uiso calc R 1
H H3C 0.0257 0.0564 0.3753 0.072 Uiso calc R 1
C C4 0.4133(4) 0.0856(2) 0.3554(2) 0.0439(5) Uani d . 1
H H4A 0.3801 0.0562 0.3013 0.066 Uiso calc R 1
H H4B 0.4348 0.031 0.3959 0.066 Uiso calc R 1
H H4C 0.5122 0.126 0.3474 0.066 Uiso calc R 1
C C5 -0.2006(2) 0.1842(2) 0.24022(18) 0.0366(5) Uani d . 1
H H5 -0.2241 0.1134 0.2596 0.044 Uiso calc R 1
C C6 -0.2076(2) 0.2187(2) 0.15655(18) 0.0370(5) Uani d . 1
H H6 -0.2359 0.176 0.1065 0.044 Uiso calc R 1
C C7 -0.1936(2) 0.3246(2) 0.1563(2) 0.0385(5) Uani d . 1
H H7 -0.2102 0.3701 0.1065 0.046 Uiso calc R 1
C C8 -0.1755(2) 0.3564(2) 0.2412(2) 0.0382(5) Uani d . 1
H H8 -0.1775 0.4283 0.2615 0.046 Uiso calc R 1
C C9 -0.1814(2) 0.2695(2) 0.29279(17) 0.0382(5) Uani d . 1
H H9 -0.1884 0.2694 0.3558 0.046 Uiso calc R 1
C C10 0.3506(2) 0.2364(4) 0.13705(18) 0.0634(11) Uani d . 1
H H10 0.455 0.2196 0.1662 0.076 Uiso calc R 1
C C11 0.2500(5) 0.1683(2) 0.0978(2) 0.0564(9) Uani d . 1
H H11 0.2691 0.0934 0.094 0.068 Uiso calc R 1
C C12 0.1338(4) 0.2210(2) 0.05350(17) 0.0494(8) Uani d . 1
H H12 0.0553 0.1905 0.0125 0.059 Uiso calc R 1
C C13 0.1588(5) 0.3230(2) 0.0656(2) 0.0551(9) Uani d . 1
H H13 0.103 0.3789 0.0343 0.066 Uiso calc R 1
C C14 0.2956(5) 0.3340(2) 0.1174(2) 0.0693(13) Uani d . 1
H H14 0.3542 0.399 0.1295 0.083 Uiso calc R 1
N N1 0.1981(2) 0.26246(13) 0.32661(11) 0.0267(2) Uani d . 1
H H1Z 0.095(4) 0.114(3) 0.230(2) 0.047(9) Uiso d . 1
H H2S 0.307(4) 0.224(3) 0.475(2) 0.071(12) Uiso d . 1
H H1S 0.141(5) 0.426(3) 0.262(2) 0.059(11) Uiso d . 1

loop_
_atom_site_aniso_label
_atom_site_aniso_U_11
_atom_site_aniso_U_22
_atom_site_aniso_U_33
_atom_site_aniso_U_12
_atom_site_aniso_U_13
_atom_site_aniso_U_23
Zr1 0.02041(8) 0.03279(10) 0.02124(8) 0.00036(9) 0.00154(6) 0.00046(8)
Si1 0.0325(2) 0.0312(2) 0.0269(2) -0.0036(2) 0.0026(2) -0.0004(2)
Si2 0.0442(4) 0.0332(2) 0.0242(2) 0.0069(2) -0.0024(2) -0.0010(2)
C1 0.064(2) 0.0364(13) 0.0455(15) -0.0084(13) 0.0204(14) -0.0119(11)
C2 0.0399(14) 0.0510(15) 0.0461(15) -0.0172(13) -0.0036(14) 0.0005(11)
C3 0.0615(18) 0.0403(13) 0.0418(14) 0.0034(15) 0.0170(15) 0.0136(11)
C4 0.0407(14) 0.0440(13) 0.0471(15) 0.0124(11) -0.0045(13) -0.0040(11)
C5 0.0223(10) 0.0360(11) 0.0514(15) -0.0023(9) 0.0027(10) 0.0068(11)
C6 0.0255(10) 0.0422(13) 0.0434(13) -0.0005(9) -0.0070(10) -0.0053(10)
C7 0.0238(11) 0.0415(14) 0.0502(15) 0.0038(10) -0.0045(10) 0.0060(11)
C8 0.0249(10) 0.0371(13) 0.0526(15) 0.0048(9) 0.0031(10) -0.0081(11)
C9 0.0236(9) 0.0524(15) 0.0387(11) 0.0022(9) 0.0094(9) -0.0028(11)
C10 0.0241(11) 0.131(4) 0.0346(13) 0.010(2) 0.0091(9) 0.014(2)
C11 0.065(2) 0.0541(17) 0.0498(17) 0.0214(16) 0.0321(17) 0.0052(14)
C12 0.0414(14) 0.083(2) 0.0241(11) -0.0070(14) 0.0039(10) -0.0109(11)
C13 0.062(2) 0.062(2) 0.0411(16) 0.0167(16) 0.0245(15) 0.0209(15)
C14 0.077(3) 0.081(2) 0.0493(18) -0.047(2) 0.039(2) -0.0220(18)
N1 0.0313(8) 0.0248(8) 0.0240(7) -0.0013(7) -0.0003(5) -0.0005(7)

loop_
_atom_type_symbol
_atom_type_description
_atom_type_scat_dispersion_real
_atom_type_scat_dispersion_imag
_atom_type_scat_source
C C 0.0033 0.0016 'International Tables Vol C Tables 4.2.6.8 and 6.1.1.4'
H H 0.0000 0.0000 'International Tables Vol C Tables 4.2.6.8 and 6.1.1.4'
N N 0.0061 0.0033 'International Tables Vol C Tables 4.2.6.8 and 6.1.1.4'
Si Si 0.0817 0.0704 'International Tables Vol C Tables 4.2.6.8 and 6.1.1.4'
Zr Zr -2.9673 0.5597 'International Tables Vol C Tables 4.2.6.8 and 6.1.1.4'

loop_
_geom_angle_atom_site_label_1
_geom_angle_atom_site_label_2
_geom_angle_atom_site_label_3
_geom_angle
N1 Zr1 C13 130.45(11)
N1 Zr1 C6 136.40(8)
C13 Zr1 C6 91.79(12)
N1 Zr1 C5 104.87(8)
C13 Zr1 C5 124.09(12)
C6 Zr1 C5 32.35(9)
N1 Zr1 C11 111.44(10)
C13 Zr1 C11 52.61(11)
C6 Zr1 C11 102.60(12)
C5 Zr1 C11 119.09(12)
N1 Zr1 C14 98.50(11)
C13 Zr1 C14 32.31(13)
C6 Zr1 C14 124.08(13)
C5 Zr1 C14 156.41(12)
C11 Zr1 C14 52.65(12)
N1 Zr1 C8 99.88(8)
C13 Zr1 C8 102.89(11)
C6 Zr1 C8 53.54(9)
C5 Zr1 C8 53.69(9)
C11 Zr1 C8 148.30(11)
C14 Zr1 C8 119.30(14)
N1 Zr1 C12 140.77(8)
C13 Zr1 C12 31.64(12)
C6 Zr1 C12 80.21(10)
C5 Zr1 C12 107.60(10)
C11 Zr1 C12 31.58(11)
C14 Zr1 C12 52.68(11)
C8 Zr1 C12 116.92(10)
N1 Zr1 C10 88.74(8)
C13 Zr1 C10 53.13(11)
C6 Zr1 C10 131.93(10)
C5 Zr1 C10 149.62(13)
C11 Zr1 C10 31.50(13)
C14 Zr1 C10 32.17(15)
C8 Zr1 C10 151.47(13)
C12 Zr1 C10 52.42(10)
N1 Zr1 C9 85.14(8)
C13 Zr1 C9 132.77(10)
C6 Zr1 C9 53.52(9)
C5 Zr1 C9 32.42(9)
C11 Zr1 C9 151.52(12)
C14 Zr1 C9 150.77(13)
C8 Zr1 C9 32.35(9)
C12 Zr1 C9 133.48(9)
C10 Zr1 C9 173.68(9)
N1 Zr1 C7 132.41(9)
C13 Zr1 C7 79.71(11)
C6 Zr1 C7 32.14(9)
C5 Zr1 C7 53.59(9)
C11 Zr1 C7 116.04(11)
C14 Zr1 C7 107.24(14)
C8 Zr1 C7 32.55(9)
C12 Zr1 C7 85.35(10)
C10 Zr1 C7 132.53(10)
C9 Zr1 C7 53.65(9)
N1 Zr1 H1Z 81.0(10)
C13 Zr1 H1Z 119.7(10)
C6 Zr1 H1Z 86.8(10)
C5 Zr1 H1Z 70.6(10)
C11 Zr1 H1Z 69.0(10)
C14 Zr1 H1Z 117.0(10)
C8 Zr1 H1Z 122.8(10)
C12 Zr1 H1Z 89.5(10)
C10 Zr1 H1Z 85.3(10)
C9 Zr1 H1Z 92.2(10)
C7 Zr1 H1Z 118.7(10)
N1 Si1 C2 116.24(13)
N1 Si1 C1 115.50(11)
C2 Si1 C1 110.30(15)
N1 Si1 H1S 100.3(14)
C2 Si1 H1S 108.1(15)
C1 Si1 H1S 105.0(15)
N1 Si2 C3 112.77(12)
N1 Si2 C4 111.98(12)
C3 Si2 C4 109.21(14)
N1 Si2 H2S 104.8(16)
C3 Si2 H2S 108.4(15)
C4 Si2 H2S 109.6(14)
Si1 C1 H1A 109.5
Si1 C1 H1B 109.5
H1A C1 H1B 109.5
Si1 C1 H1C 109.5
H1A C1 H1C 109.5
H1B C1 H1C 109.5
Si1 C2 H2A 109.5
Si1 C2 H2B 109.5
H2A C2 H2B 109.5
Si1 C2 H2C 109.5
H2A C2 H2C 109.5
H2B C2 H2C 109.5
Si2 C3 H3A 109.5
Si2 C3 H3B 109.5
H3A C3 H3B 109.5
Si2 C3 H3C 109.5
H3A C3 H3C 109.5
H3B C3 H3C 109.5
Si2 C4 H4A 109.5
Si2 C4 H4B 109.5
H4A C4 H4B 109.5
Si2 C4 H4C 109.5
H4A C4 H4C 109.5
H4B C4 H4C 109.5
C6 C5 C9 107.8(2)
C6 C5 Zr1 73.82(15)
C9 C5 Zr1 74.05(13)
C6 C5 H5 125.7
C9 C5 H5 125.7
Zr1 C5 H5 125.7
C7 C6 C5 108.8(3)
C7 C6 Zr1 74.65(15)
C5 C6 Zr1 73.83(14)
C7 C6 H6 125.2
C5 C6 H6 125.2
Zr1 C6 H6 125.2
C6 C7 C8 107.4(3)
C6 C7 Zr1 73.21(15)
C8 C7 Zr1 73.22(15)
C6 C7 H7 126.0
C8 C7 H7 126.0
Zr1 C7 H7 126.0
C9 C8 C7 108.0(2)
C9 C8 Zr1 73.89(14)
C7 C8 Zr1 74.23(15)
C9 C8 H8 125.6
C7 C8 H8 125.6
Zr1 C8 H8 125.6
C8 C9 C5 108.0(2)
C8 C9 Zr1 73.76(14)
C5 C9 Zr1 73.52(14)
C8 C9 H9 125.7
C5 C9 H9 125.7
Zr1 C9 H9 125.7
C11 C10 C14 107.8(3)
C11 C10 Zr1 74.08(16)
C14 C10 Zr1 73.76(18)
C11 C10 H10 125.7
C14 C10 H10 125.7
Zr1 C10 H10 125.7
C10 C11 C12 108.8(3)
C10 C11 Zr1 74.42(17)
C12 C11 Zr1 74.34(17)
C10 C11 H11 125.2
C12 C11 H11 125.2
Zr1 C11 H11 125.2
C13 C12 C11 108.6(3)
C13 C12 Zr1 73.65(18)
C11 C12 Zr1 74.08(16)
C13 C12 H12 125.4
C11 C12 H12 125.4
Zr1 C12 H12 125.4
C12 C13 C14 107.7(3)
C12 C13 Zr1 74.71(17)
C14 C13 Zr1 74.25(17)
C12 C13 H13 125.7
C14 C13 H13 125.7
Zr1 C13 H13 125.7
C10 C14 C13 107.2(3)
C10 C14 Zr1 74.07(17)
C13 C14 Zr1 73.44(17)
C10 C14 H14 126.0
C13 C14 H14 126.0
Zr1 C14 H14 126.0
Si1 N1 Si2 127.71(11)
Si1 N1 Zr1 101.60(9)
Si2 N1 Zr1 130.51(10)

loop_
_geom_bond_atom_site_label_1
_geom_bond_atom_site_label_2
_geom_bond_distance
Zr1 N1 2.1399(17)
Zr1 C13 2.510(3)
Zr1 C6 2.518(2)
Zr1 C5 2.518(2)
Zr1 C11 2.520(3)
Zr1 C14 2.521(3)
Zr1 C8 2.523(2)
Zr1 C12 2.524(3)
Zr1 C10 2.525(3)
Zr1 C9 2.525(2)
Zr1 C7 2.536(2)
Zr1 H1Z 1.90(3)
Si1 N1 1.683(2)
Si1 C2 1.842(3)
Si1 C1 1.868(3)
Si1 H1S 1.47(4)
Si2 N1 1.710(2)
Si2 C3 1.858(3)
Si2 C4 1.860(3)
Si2 H2S 1.53(4)
C1 H1A 0.98
C1 H1B 0.98
C1 H1C 0.98
C2 H2A 0.98
C2 H2B 0.98
C2 H2C 0.98
C3 H3A 0.98
C3 H3B 0.98
C3 H3C 0.98
C4 H4A 0.98
C4 H4B 0.98
C4 H4C 0.98
C5 C6 1.403(4)
C5 C9 1.408(4)
C5 H5 1.0
C6 C7 1.399(4)
C6 H6 1.0
C7 C8 1.418(4)
C7 H7 1.0
C8 C9 1.406(4)
C8 H8 1.0
C9 H9 1.0
C10 C11 1.369(6)
C10 C14 1.398(6)
C10 H10 1.0
C11 C12 1.373(5)
C11 H11 1.0
C12 C13 1.372(5)
C12 H12 1.0
C13 C14 1.400(6)
C13 H13 1.0
C14 H14 1.0
